data_4083475
loop_
_publ_author_name
'Zhao, Shu-Bin'
'Wang, Rui-Yao'
'Wang, Suning'

_publ_section_title
;
 Reactivity of SiMe3- and SnR3-Functionalized Bis(7-azaindol-1-yl)methane
 with [PtR2(\m-SMe2)]n(R = Me, Ph) and the Resulting Pt(II) and Pt(IV)
 Complexes
;
_journal_issue 8
_journal_name_full Organometallics
_journal_page_first 2572
_journal_paper_doi 10.1021/om900022n
_journal_volume 28
_journal_year 2009
_chemical_formula_sum 'C21 H29 I3 N4 Pt2 Si'
_chemical_formula_weight 1136.45
_chemical_name_systematic
; 
 ? 
;
_space_group_IT_number 86
_symmetry_cell_setting tetragonal
_symmetry_space_group_name_Hall '-P 4bc'
_symmetry_space_group_name_H-M 'P 42/n :2'
_atom_sites_solution_hydrogens geom
_atom_sites_solution_primary direct
_atom_sites_solution_secondary difmap
_audit_creation_method SHELXL-97
_cell_angle_alpha 90.00
_cell_angle_beta 90.00
_cell_angle_gamma 90.00
_cell_formula_units_Z 8
_cell_length_a 24.238(3)
_cell_length_b 24.238(3)
_cell_length_c 9.759(3)
_cell_measurement_temperature 298(2)
_cell_volume 5733(2)
_computing_structure_refinement 'SHELXL-97 (Sheldrick, 1997)'
_computing_structure_solution 'SHELXS-97 (Sheldrick, 1990)'
_diffrn_ambient_temperature 298(2)
_diffrn_measured_fraction_theta_full 0.975
_diffrn_measured_fraction_theta_max 0.975
_diffrn_radiation_monochromator graphite
_diffrn_radiation_source 'fine-focus sealed tube'
_diffrn_radiation_type MoK\a
_diffrn_radiation_wavelength 0.71073
_diffrn_reflns_av_R_equivalents 0.0956
_diffrn_reflns_av_sigmaI/netI 0.0603
_diffrn_reflns_limit_h_max 31
_diffrn_reflns_limit_h_min -32
_diffrn_reflns_limit_k_max 32
_diffrn_reflns_limit_k_min -31
_diffrn_reflns_limit_l_max 12
_diffrn_reflns_limit_l_min -12
_diffrn_reflns_number 64078
_diffrn_reflns_theta_full 28.26
_diffrn_reflns_theta_max 28.26
_diffrn_reflns_theta_min 2.25
_exptl_absorpt_coefficient_mu 13.038
_exptl_absorpt_correction_T_max 0.3555
_exptl_absorpt_correction_T_min 0.1114
_exptl_absorpt_correction_type multi-scan
_exptl_crystal_density_diffrn 2.633
_exptl_crystal_density_method 'not measured'
_exptl_crystal_F_000 4096
_exptl_crystal_size_max 0.30
_exptl_crystal_size_mid 0.10
_exptl_crystal_size_min 0.10
_refine_diff_density_max 0.817
_refine_diff_density_min -2.346
_refine_diff_density_rms 0.199
_refine_ls_extinction_method none
_refine_ls_goodness_of_fit_ref 1.017
_refine_ls_hydrogen_treatment constr
_refine_ls_matrix_type full
_refine_ls_number_parameters 286
_refine_ls_number_reflns 6925
_refine_ls_number_restraints 0
_refine_ls_restrained_S_all 1.017
_refine_ls_R_factor_all 0.0912
_refine_ls_R_factor_gt 0.0408
_refine_ls_shift/su_max 0.001
_refine_ls_shift/su_mean 0.000
_refine_ls_structure_factor_coef Fsqd
_refine_ls_weighting_details 'calc w=1/[\s^2^(Fo^2^)+(0.0424P)^2^+5.3030P] where P=(Fo^2^+2Fc^2^)/3'
_refine_ls_weighting_scheme calc
_refine_ls_wR_factor_gt 0.0855
_refine_ls_wR_factor_ref 0.1012
_reflns_number_gt 4200
_reflns_number_total 6925
_reflns_threshold_expression >2sigma(I)
_cod_data_source_file 9.cif
_cod_data_source_block zs170
_cod_original_cell_volume 5733.5(18)
_cod_original_sg_symbol_H-M P4(2)/n
_cod_database_code 4083475

loop_
_symmetry_equiv_pos_as_xyz
'x, y, z'
'-x+1/2, -y+1/2, z'
'-y, x+1/2, z+1/2'
'y+1/2, -x, z+1/2'
'-x, -y, -z'
'x-1/2, y-1/2, -z'
'y, -x-1/2, -z-1/2'
'-y-1/2, x, -z-1/2'

loop_
_atom_site_label
_atom_site_type_symbol
_atom_site_fract_x
_atom_site_fract_y
_atom_site_fract_z
_atom_site_U_iso_or_equiv
_atom_site_adp_type
_atom_site_occupancy
_atom_site_symmetry_multiplicity
_atom_site_calc_flag
_atom_site_refinement_flags
Pt1 Pt 0.450585(13) 0.915750(14) 0.10084(3) 0.03134(9) Uani 1 1 d .
Pt2 Pt 0.813304(18) 0.805774(17) 0.10385(4) 0.05543(13) Uani 1 1 d .
I1 I 0.53652(3) 0.86460(3) 0.00934(6) 0.04925(18) Uani 1 1 d .
I2 I 0.38861(3) 0.87388(3) -0.08771(6) 0.04871(17) Uani 1 1 d .
I3 I 0.69760(3) 0.81012(3) 0.10781(7) 0.05633(19) Uani 1 1 d .
N1 N 0.3839(3) 0.9580(3) 0.1778(7) 0.0354(17) Uani 1 1 d .
N2 N 0.3655(3) 0.9014(3) 0.3736(7) 0.0393(18) Uani 1 1 d .
N3 N 0.4604(3) 0.8861(3) 0.4375(7) 0.0337(16) Uani 1 1 d .
N4 N 0.4981(3) 0.9442(3) 0.2593(6) 0.0323(16) Uani 1 1 d .
C1 C 0.3656(4) 1.0046(4) 0.1126(9) 0.051(3) Uani 1 1 d .
H1A H 0.3853 1.0171 0.0370 0.061 Uiso 1 1 calc R
C2 C 0.3192(5) 1.0342(5) 0.1529(12) 0.065(3) Uani 1 1 d .
H2A H 0.3082 1.0651 0.1037 0.078 Uiso 1 1 calc R
C3 C 0.2899(4) 1.0177(4) 0.2647(10) 0.052(3) Uani 1 1 d .
H3A H 0.2588 1.0372 0.2928 0.062 Uiso 1 1 calc R
C4 C 0.3072(4) 0.9711(4) 0.3361(10) 0.041(2) Uani 1 1 d .
C5 C 0.2900(4) 0.9433(4) 0.4551(11) 0.056(3) Uani 1 1 d .
H5A H 0.2595 0.9516 0.5092 0.067 Uiso 1 1 calc R
C6 C 0.3257(4) 0.9030(4) 0.4746(10) 0.051(3) Uani 1 1 d .
H6A H 0.3242 0.8785 0.5479 0.061 Uiso 1 1 calc R
C7 C 0.3549(4) 0.9432(4) 0.2882(8) 0.035(2) Uani 1 1 d .
C8 C 0.4127(4) 0.8624(4) 0.3688(9) 0.039(2) Uani 1 1 d .
H8A H 0.4235 0.8630 0.2720 0.047 Uiso 1 1 calc R
C9 C 0.4766(4) 0.8757(4) 0.5709(9) 0.046(2) Uani 1 1 d .
H9A H 0.4592 0.8509 0.6291 0.055 Uiso 1 1 calc R
C10 C 0.5204(4) 0.9059(4) 0.6054(9) 0.051(3) Uani 1 1 d .
H10A H 0.5379 0.9061 0.6902 0.061 Uiso 1 1 calc R
C11 C 0.5355(3) 0.9376(3) 0.4887(9) 0.0347(19) Uani 1 1 d .
C12 C 0.5758(4) 0.9747(4) 0.4574(11) 0.049(3) Uani 1 1 d .
H12A H 0.6025 0.9838 0.5219 0.059 Uiso 1 1 calc R
C13 C 0.5767(4) 0.9984(4) 0.3297(11) 0.050(3) Uani 1 1 d .
H13A H 0.6031 1.0247 0.3077 0.060 Uiso 1 1 calc R
C14 C 0.5374(4) 0.9823(4) 0.2340(9) 0.045(2) Uani 1 1 d .
H14A H 0.5383 0.9987 0.1479 0.054 Uiso 1 1 calc R
C15 C 0.4970(3) 0.9238(3) 0.3848(8) 0.0308(19) Uani 1 1 d .
C16 C 0.3408(4) 0.7709(4) 0.2782(10) 0.065(3) Uani 1 1 d .
H16A H 0.3252 0.7353 0.2978 0.098 Uiso 1 1 calc R
H16B H 0.3553 0.7710 0.1867 0.098 Uiso 1 1 calc R
H16C H 0.3127 0.7986 0.2862 0.098 Uiso 1 1 calc R
C17 C 0.4623(4) 0.7534(4) 0.3563(11) 0.059(3) Uani 1 1 d .
H17A H 0.4559 0.7158 0.3300 0.089 Uiso 1 1 calc R
H17B H 0.4867 0.7544 0.4337 0.089 Uiso 1 1 calc R
H17C H 0.4786 0.7731 0.2812 0.089 Uiso 1 1 calc R
C18 C 0.3748(5) 0.7671(4) 0.5776(9) 0.058(3) Uani 1 1 d .
H18A H 0.3701 0.7278 0.5838 0.087 Uiso 1 1 calc R
H18B H 0.3404 0.7850 0.5977 0.087 Uiso 1 1 calc R
H18C H 0.4023 0.7788 0.6422 0.087 Uiso 1 1 calc R
C19 C 0.8158(7) 0.8075(7) -0.1120(12) 0.111(6) Uani 1 1 d .
H19A H 0.8383 0.8378 -0.1417 0.167 Uiso 1 1 calc R
H19B H 0.7791 0.8119 -0.1472 0.167 Uiso 1 1 calc R
H19C H 0.8312 0.7736 -0.1454 0.167 Uiso 1 1 calc R
C20 C 0.8169(5) 0.8910(4) 0.1081(13) 0.078(4) Uani 1 1 d .
H20A H 0.8435 0.9026 0.1751 0.117 Uiso 1 1 calc R
H20B H 0.7813 0.9056 0.1316 0.117 Uiso 1 1 calc R
H20C H 0.8276 0.9045 0.0194 0.117 Uiso 1 1 calc R
C21 C 0.8994(4) 0.8006(5) 0.1071(14) 0.087(4) Uani 1 1 d .
H21A H 0.9147 0.8274 0.0453 0.131 Uiso 1 1 calc R
H21B H 0.9107 0.7643 0.0792 0.131 Uiso 1 1 calc R
H21C H 0.9126 0.8077 0.1982 0.131 Uiso 1 1 calc R
Si1 Si 0.39713(11) 0.78563(11) 0.4020(3) 0.0422(6) Uani 1 1 d .

loop_
_atom_site_aniso_label
_atom_site_aniso_U_11
_atom_site_aniso_U_22
_atom_site_aniso_U_33
_atom_site_aniso_U_23
_atom_site_aniso_U_13
_atom_site_aniso_U_12
Pt1 0.03364(19) 0.03348(19) 0.02690(16) 0.00148(14) 0.00190(14) 0.00149(14)
Pt2 0.0496(3) 0.0485(3) 0.0682(3) 0.0048(2) 0.0102(2) -0.01141(19)
I1 0.0438(4) 0.0577(4) 0.0463(4) -0.0047(3) 0.0061(3) 0.0122(3)
I2 0.0468(4) 0.0636(4) 0.0357(3) -0.0074(3) -0.0051(3) -0.0010(3)
I3 0.0491(4) 0.0482(4) 0.0717(5) 0.0124(4) -0.0097(4) -0.0003(3)
N1 0.035(4) 0.042(4) 0.029(4) -0.001(3) -0.003(3) 0.010(3)
N2 0.032(4) 0.042(4) 0.044(4) -0.002(4) 0.007(3) 0.004(3)
N3 0.030(4) 0.045(5) 0.026(4) -0.001(3) 0.002(3) -0.004(3)
N4 0.035(4) 0.033(4) 0.029(4) -0.002(3) 0.003(3) -0.002(3)
C1 0.060(7) 0.047(6) 0.045(6) 0.003(5) -0.004(5) 0.009(5)
C2 0.077(8) 0.054(7) 0.063(7) -0.008(6) -0.015(6) 0.032(6)
C3 0.051(6) 0.056(7) 0.049(6) -0.006(5) -0.006(5) 0.022(5)
C4 0.032(5) 0.046(6) 0.045(5) -0.015(5) -0.003(4) -0.008(4)
C5 0.035(6) 0.066(7) 0.066(7) -0.012(6) 0.019(5) 0.007(5)
C6 0.045(6) 0.060(7) 0.046(6) 0.000(5) 0.024(5) -0.004(5)
C7 0.039(5) 0.037(5) 0.030(5) 0.000(4) -0.004(4) 0.000(4)
C8 0.044(6) 0.043(5) 0.030(5) 0.006(4) 0.006(4) 0.004(4)
C9 0.049(6) 0.049(6) 0.040(5) 0.001(4) 0.000(5) 0.003(5)
C10 0.052(6) 0.072(7) 0.029(5) -0.012(5) -0.009(5) 0.016(5)
C11 0.032(5) 0.035(5) 0.037(5) -0.009(4) -0.001(4) 0.003(4)
C12 0.035(5) 0.047(6) 0.066(6) -0.026(5) -0.007(5) 0.007(5)
C13 0.042(6) 0.041(6) 0.068(7) -0.018(5) 0.002(5) -0.008(5)
C14 0.049(6) 0.044(6) 0.041(5) -0.004(4) 0.002(5) 0.003(5)
C15 0.037(5) 0.025(4) 0.030(4) -0.007(4) 0.007(4) 0.007(4)
C16 0.071(8) 0.063(7) 0.062(7) 0.010(6) -0.021(6) -0.009(6)
C17 0.068(8) 0.046(6) 0.064(7) 0.011(5) 0.016(6) 0.002(5)
C18 0.092(9) 0.037(6) 0.045(6) 0.003(5) 0.020(6) -0.009(6)
C19 0.127(14) 0.139(14) 0.068(9) 0.029(9) 0.028(9) -0.024(11)
C20 0.075(8) 0.047(7) 0.112(10) 0.013(7) 0.005(8) -0.023(6)
C21 0.043(7) 0.077(9) 0.141(13) -0.004(9) 0.025(7) -0.014(6)
Si1 0.0521(16) 0.0364(14) 0.0383(14) 0.0058(12) 0.0045(13) -0.0052(12)

loop_
_atom_type_symbol
_atom_type_description
_atom_type_scat_dispersion_real
_atom_type_scat_dispersion_imag
_atom_type_scat_source
C C 0.0033 0.0016 'International Tables Vol C Tables 4.2.6.8 and 6.1.1.4'
H H 0.0000 0.0000 'International Tables Vol C Tables 4.2.6.8 and 6.1.1.4'
Si Si 0.0817 0.0704 'International Tables Vol C Tables 4.2.6.8 and 6.1.1.4'
I I -0.4742 1.8119 'International Tables Vol C Tables 4.2.6.8 and 6.1.1.4'
Pt Pt -1.7033 8.3905 'International Tables Vol C Tables 4.2.6.8 and 6.1.1.4'
N N 0.0061 0.0033 'International Tables Vol C Tables 4.2.6.8 and 6.1.1.4'

loop_
_geom_angle_atom_site_label_1
_geom_angle_atom_site_label_2
_geom_angle_atom_site_label_3
_geom_angle
_geom_angle_site_symmetry_1
_geom_angle_site_symmetry_3
N4 Pt1 N1 89.9(3) . .
N4 Pt1 I2 175.78(19) . .
N1 Pt1 I2 89.90(19) . .
N4 Pt1 I1 88.23(19) . .
N1 Pt1 I1 178.11(19) . .
I2 Pt1 I1 91.95(2) . .
C20 Pt2 C21 91.0(5) . .
C20 Pt2 C19 89.9(5) . .
C21 Pt2 C19 89.3(6) . .
C20 Pt2 I3 90.2(3) . .
C21 Pt2 I3 177.9(4) . .
C19 Pt2 I3 92.4(4) . .
C20 Pt2 I3 90.6(3) . 7_576
C21 Pt2 I3 90.6(4) . 7_576
C19 Pt2 I3 179.5(5) . 7_576
I3 Pt2 I3 87.70(2) . 7_576
C20 Pt2 I3 176.5(3) . 2_665
C21 Pt2 I3 91.9(3) . 2_665
C19 Pt2 I3 92.1(4) . 2_665
I3 Pt2 I3 86.76(2) . 2_665
I3 Pt2 I3 87.41(2) 7_576 2_665
Pt2 I3 Pt2 92.51(2) . 8_756
Pt2 I3 Pt2 93.22(2) . 2_665
Pt2 I3 Pt2 92.19(2) 8_756 2_665
C7 N1 C1 115.2(8) . .
C7 N1 Pt1 125.1(6) . .
C1 N1 Pt1 119.7(6) . .
C7 N2 C6 106.9(8) . .
C7 N2 C8 127.6(7) . .
C6 N2 C8 125.4(8) . .
C15 N3 C9 106.8(7) . .
C15 N3 C8 127.1(7) . .
C9 N3 C8 126.1(7) . .
C15 N4 C14 116.1(7) . .
C15 N4 Pt1 124.3(6) . .
C14 N4 Pt1 119.3(6) . .
N1 C1 C2 123.7(10) . .
C3 C2 C1 119.8(10) . .
C2 C3 C4 118.8(9) . .
C3 C4 C5 135.4(9) . .
C3 C4 C7 117.9(9) . .
C5 C4 C7 106.6(8) . .
C6 C5 C4 106.2(8) . .
C5 C6 N2 112.1(9) . .
N1 C7 N2 127.2(8) . .
N1 C7 C4 124.6(8) . .
N2 C7 C4 108.2(8) . .
N3 C8 N2 110.3(7) . .
N3 C8 Si1 117.3(6) . .
N2 C8 Si1 117.3(6) . .
C10 C9 N3 111.4(9) . .
C9 C10 C11 107.4(8) . .
C12 C11 C15 117.9(8) . .
C12 C11 C10 136.1(9) . .
C15 C11 C10 106.0(8) . .
C11 C12 C13 119.4(9) . .
C12 C13 C14 118.8(9) . .
N4 C14 C13 123.5(9) . .
N4 C15 N3 127.5(8) . .
N4 C15 C11 124.2(8) . .
N3 C15 C11 108.3(7) . .
C17 Si1 C18 112.1(5) . .
C17 Si1 C16 113.4(5) . .
C18 Si1 C16 109.8(5) . .
C17 Si1 C8 101.8(4) . .
C18 Si1 C8 116.6(4) . .
C16 Si1 C8 102.7(4) . .

loop_
_geom_bond_atom_site_label_1
_geom_bond_atom_site_label_2
_geom_bond_distance
_geom_bond_site_symmetry_2
Pt1 N4 2.048(6) .
Pt1 N1 2.056(7) .
Pt1 I2 2.5831(8) .
Pt1 I1 2.5833(7) .
Pt2 C20 2.069(11) .
Pt2 C21 2.092(11) .
Pt2 C19 2.108(11) .
Pt2 I3 2.8066(9) .
Pt2 I3 2.8163(11) 7_576
Pt2 I3 2.8217(9) 2_665
I3 Pt2 2.8163(11) 8_756
I3 Pt2 2.8217(9) 2_665
N1 C7 1.335(10) .
N1 C1 1.370(11) .
N2 C7 1.337(10) .
N2 C6 1.380(10) .
N2 C8 1.485(11) .
N3 C15 1.375(10) .
N3 C9 1.382(10) .
N3 C8 1.455(11) .
N4 C15 1.320(9) .
N4 C14 1.351(11) .
C1 C2 1.391(14) .
C2 C3 1.362(14) .
C3 C4 1.391(13) .
C4 C5 1.407(14) .
C4 C7 1.418(12) .
C5 C6 1.319(13) .
C8 Si1 1.927(9) .
C9 C10 1.332(13) .
C10 C11 1.423(12) .
C11 C12 1.361(12) .
C11 C15 1.419(11) .
C12 C13 1.372(14) .
C13 C14 1.390(12) .
C16 Si1 1.858(10) .
C17 Si1 1.816(10) .
C18 Si1 1.852(9) .
